data_4322919
loop_
_publ_author_name
'Cristina Tejel'
'B. Eva Villarroya'
'Miguel A. Ciriano'
'Andrew J. Edwards'
'Fernando J. Lahoz'
'Luis A. Oro'
'Maurizio Lanfranchi'
'Antonio Tiripicchio'
'Marisa Tiripicchio-Camellini'

_publ_contact_author
;
   Dr. Fernando J. Lahoz
   Departamento de Quimica Inorganica - I. C. M. A.
   Facultad de Ciencias
   Universidad de Zaragoza - C.S.I.C.
   50009 Zaragoza, Spain
;
_publ_contact_author_email LAHOZ@POSTA.UNIZAR.ES
_publ_section_title
;
 Hydrogen Bonding and Isomerism Arising from the Coordination Modes of
 Bridging Benzimidazole-2-thiolate Ligands in Tetranuclear Rhodium
 Complexes
;
_journal_name_full 'Inorganic Chemistry'
_journal_page_first 3954
_journal_page_last 3963
_journal_paper_doi 10.1021/ic971376p
_journal_volume 37
_journal_year 1998
_chemical_formula_moiety 'C38 H32 Cl2 N4 O8 Rh6 S2, 1.5 C H2 Cl2'
_chemical_formula_structural '(\m4-HN2SC7H4)2[{Rh(CO)2}{(Rh(CO)2)(\m-Cl)(Rh(cod)}]2 . 1.5 CH2Cl2'
_chemical_formula_sum 'C39.5 H35 Cl5 N4 O8 Rh6 S2'
_chemical_formula_weight 1552.55
_chemical_name_systematic
;
.....
bis((mu|4$-benziimidazole-2-thiolato-S,S,N,N')-(dicarbonyl-rhodium(i))-
(mu!2$-chloride-(dicarbonyl-rhodium(i))-((eta$4!-1,5-cyclo-octadiene)-
rhodium(i)))) 1.5 dichloromethane solvate
;
_space_group_IT_number 2
_symmetry_cell_setting triclinic
_symmetry_space_group_name_Hall '-P 1'
_symmetry_space_group_name_H-M 'P -1'
_atom_sites_solution_hydrogens mixed
_atom_sites_solution_primary direct
_atom_sites_solution_secondary difmap
_audit_creation_method PARSTCIF
_cell_angle_alpha 71.90(2)
_cell_angle_beta 68.24(2)
_cell_angle_gamma 77.60(2)
_cell_formula_units_Z 2.00
_cell_length_a 16.967(4)
_cell_length_b 14.289(3)
_cell_length_c 11.872(2)
_cell_measurement_radiation MoK\a
_cell_measurement_reflns_used 24
_cell_measurement_temperature 295(2)
_cell_measurement_theta_max 18.93
_cell_measurement_theta_min 15.03
_cell_measurement_wavelength 0.71073
_cell_volume 2524.7(10)
_computing_cell_refinement 'local programs'
_computing_data_collection 'local programs'
_computing_data_reduction 'local programs'
_computing_molecular_graphics 'SHELXTL v5 (Siemens, 1994)'
_computing_publication_material
;
 PARST (Nardelli, 1983); PARSTCIF (Nardelli, 1991)
;
_computing_structure_refinement 'SHELX-76 (Sheldrick, 1976)'
_computing_structure_solution 'SHELXS-86 (Sheldrick 1986)'
_diffrn_ambient_temperature 295(2)
_diffrn_measurement_device 'Philips PW 1100'
_diffrn_measurement_method '\q/2\q scan'
_diffrn_radiation_monochromator graphite
_diffrn_radiation_source 'fine-focus sealed tube'
_diffrn_radiation_type MoK\a
_diffrn_radiation_wavelength 0.71073
_diffrn_reflns_limit_h_max 22
_diffrn_reflns_limit_h_min -21
_diffrn_reflns_limit_k_max 19
_diffrn_reflns_limit_k_min -18
_diffrn_reflns_limit_l_max 16
_diffrn_reflns_limit_l_min 0
_diffrn_reflns_number 14721
_diffrn_reflns_theta_max 30
_diffrn_reflns_theta_min 3
_diffrn_standards_decay_% 0
_diffrn_standards_interval_count 100
_diffrn_standards_number 1
_exptl_absorpt_coefficient_mu 2.3138
_exptl_absorpt_correction_type none
_exptl_crystal_colour 'dark red'
_exptl_crystal_density_diffrn 2.0423
_exptl_crystal_density_meas ?
_exptl_crystal_F_000 1502.0
_exptl_crystal_size_max 0.40
_exptl_crystal_size_mid 0.31
_exptl_crystal_size_min 0.25
_refine_diff_density_max 1.06
_refine_diff_density_min -1.07
_refine_ls_extinction_method none
_refine_ls_hydrogen_treatment 'refall + refU'
_refine_ls_matrix_type userblock
_refine_ls_number_parameters 652
_refine_ls_number_reflns 9258
_refine_ls_number_restraints 0
_refine_ls_R_factor_obs 0.0359
_refine_ls_shift/esd_max 0.89
_refine_ls_structure_factor_coef F
_refine_ls_weighting_details w=1/[\s^2^(Fo)+0.0029(Fo^2^)]
_refine_ls_weighting_scheme calc
_refine_ls_wR_factor_obs 0.0474
_reflns_number_observed 9258
_reflns_number_total 14261
_reflns_observed_criterion >2sigma(I)
_cod_data_source_file ic971376p_1.cif
_cod_data_source_block comp10
_cod_depositor_comments
;
The following automatic conversions were performed:

'_exptl_crystal_density_meas' value 'not measured' was changed to '?'
- the value is perceived as not measured.

Automatic conversion script
Id: cif_fix_values 3008 2015-01-20 13:52:24Z robertas 

The following automatic conversions were performed:

'_refine_ls_weighting_scheme' value 'w=1/[\s^2^(Fo)+0.0029(Fo^2^)]'
was changed to 'calc'. New tag '_refine_ls_weighting_details' was
created. The value of the new tag was set to
'w=1/[\s^2^(Fo)+0.0029(Fo^2^)]'.

Automatic conversion script
Id: cif_fix_values 3143 2015-03-26 13:38:13Z robertas 

The following automatic conversions were performed:

'_atom_sites_solution_hydrogens' value 'difmap + geom' was changed to
'mixed'.

Automatic conversion script
Id: cif_fix_values 6452 2018-10-05 10:23:21Z andrius 
;
_cod_original_cell_volume 2525.(1)
_cod_original_sg_symbol_H-M ' P -1'
_cod_database_code 4322919

loop_
_symmetry_equiv_pos_as_xyz
'x, y, z'
-x,-y,-z

loop_
_atom_site_aniso_label
_atom_site_aniso_U_11
_atom_site_aniso_U_22
_atom_site_aniso_U_33
_atom_site_aniso_U_23
_atom_site_aniso_U_13
_atom_site_aniso_U_12
Rh1 0.0561(2) 0.0473(2) 0.0428(2) -0.0141(1) -0.0188(2) -0.0142(2)
Rh2 0.0476(2) 0.0517(2) 0.0538(2) -0.0218(2) -0.0086(2) -0.0051(2)
Rh3 0.0586(2) 0.0335(1) 0.0329(1) -0.0094(1) -0.0135(1) -0.0088(1)
Cl1 0.0799(8) 0.0485(6) 0.0346(5) -0.0085(4) -0.0125(5) -0.0185(5)
S1 0.0484(5) 0.0337(4) 0.0359(5) -0.0101(4) -0.0099(4) -0.0092(4)
O1 0.0838(34) 0.1786(59) 0.1368(46) -0.0311(41) -0.0584(34) -0.0382(36)
O2 0.1006(32) 0.1265(37) 0.0494(22) -0.0048(22) -0.0331(22) -0.0200(27)
O3 0.0901(30) 0.0952(33) 0.1160(37) -0.0245(28) -0.0486(28) -0.0236(25)
N1 0.0527(20) 0.0370(17) 0.0385(17) -0.0113(14) -0.0110(15) -0.0103(15)
N2 0.0535(20) 0.0345(16) 0.0408(18) -0.0088(14) -0.0137(15) -0.0066(14)
C1 0.0497(22) 0.0367(19) 0.0362(19) -0.0089(15) -0.0131(17) -0.0102(16)
C2 0.0578(24) 0.0395(21) 0.0359(19) -0.0089(16) -0.0133(17) -0.0142(18)
C3 0.0632(26) 0.0329(18) 0.0375(20) -0.0047(15) -0.0139(18) -0.0131(18)
C4 0.0776(36) 0.0358(20) 0.0516(25) -0.0094(18) -0.0145(24) -0.0064(22)
C5 0.0999(42) 0.0379(24) 0.0556(29) -0.0017(21) -0.0159(29) -0.0227(26)
C6 0.0846(37) 0.0514(27) 0.0541(27) -0.0028(22) -0.0161(26) -0.0268(26)
C7 0.0654(30) 0.0553(26) 0.0458(24) -0.0087(20) -0.0149(22) -0.0219(22)
C8 0.0781(40) 0.0827(41) 0.0734(39) -0.0120(31) -0.0370(33) -0.0193(32)
C9 0.0657(30) 0.0679(33) 0.0529(27) -0.0140(24) -0.0262(24) -0.0142(25)
C10 0.0546(29) 0.0628(31) 0.0704(32) -0.0161(26) -0.0175(25) -0.0091(24)
C11 0.0653(43) 0.1479(71) 0.1907(90) -0.1252(70) -0.0408(51) 0.0235(43)
C12 0.1211(52) 0.0516(29) 0.0521(31) -0.0246(25) -0.0341(34) -0.0116(31)
C13 0.1025(44) 0.0547(29) 0.0425(23) -0.0237(21) -0.0087(26) 0.0038(28)
C14 0.0951(46) 0.0691(36) 0.0735(39) -0.0244(31) -0.0162(34) 0.0196(32)
C15 0.1101(47) 0.0577(31) 0.0902(42) -0.0239(30) -0.0670(38) 0.0258(30)
C16 0.0783(32) 0.0410(22) 0.0415(23) -0.0048(18) -0.0256(22) -0.0108(21)
C17 0.0694(31) 0.0391(22) 0.0451(24) -0.0068(18) -0.0095(22) -0.0134(21)
C18 0.0847(42) 0.0674(36) 0.0908(42) -0.0231(31) -0.0246(35) -0.0333(31)
C19 0.1554(65) 0.0744(38) 0.0729(37) -0.0219(31) -0.0386(41) -0.0506(42)
Rh1' 0.0490(2) 0.0391(2) 0.0494(2) -0.0105(1) -0.0190(2) -0.0029(1)
Rh2' 0.0519(2) 0.0525(2) 0.0396(2) -0.0167(1) -0.0097(1) -0.0051(2)
Rh3' 0.0434(2) 0.0413(2) 0.0487(2) -0.0178(1) -0.0177(1) -0.0017(1)
Cl1' 0.0420(5) 0.0700(7) 0.0656(7) -0.0196(6) -0.0145(5) -0.0059(5)
S1' 0.0454(5) 0.0381(5) 0.0407(5) -0.0140(4) -0.0090(4) -0.0095(4)
O1' 0.1705(53) 0.1162(41) 0.0910(35) 0.0093(30) -0.0852(38) -0.0030(36)
O2' 0.0534(23) 0.1345(41) 0.0974(32) -0.0196(29) -0.0319(22) -0.0086(24)
O3' 0.2358(69) 0.1126(43) 0.1444(49) -0.0599(37) -0.1346(52) 0.0737(44)
O4' 0.1259(39) 0.1305(42) 0.0800(29) -0.0703(30) -0.0401(28) 0.0386(32)
N1' 0.0508(19) 0.0437(18) 0.0404(18) -0.0121(14) -0.0080(15) -0.0129(15)
N2' 0.0490(19) 0.0441(18) 0.0443(18) -0.0132(15) -0.0110(15) -0.0147(15)
C1' 0.0395(20) 0.0410(20) 0.0422(20) -0.0131(16) -0.0098(16) -0.0059(16)
C2' 0.0461(22) 0.0450(22) 0.0507(23) -0.0142(18) -0.0078(18) -0.0125(18)
C3' 0.0472(22) 0.0476(23) 0.0522(23) -0.0182(19) -0.0075(19) -0.0148(18)
C4' 0.0654(30) 0.0597(28) 0.0622(29) -0.0263(24) -0.0087(23) -0.0242(23)
C5' 0.0748(35) 0.0577(31) 0.0863(40) -0.0194(28) -0.0114(30) -0.0320(27)
C6' 0.0765(36) 0.0545(29) 0.0781(37) -0.0084(27) 0.0035(29) -0.0271(27)
C7' 0.0631(29) 0.0581(28) 0.0557(28) -0.0133(23) -0.0012(23) -0.0178(23)
C8' 0.0931(42) 0.0608(32) 0.0796(38) -0.0142(28) -0.0462(34) -0.0002(29)
C9' 0.0533(28) 0.0699(32) 0.0636(30) -0.0110(25) -0.0270(24) -0.0051(23)
C10' 0.1121(48) 0.0673(34) 0.0739(36) -0.0335(29) -0.0539(36) 0.0238(33)
C11' 0.0768(35) 0.0752(35) 0.0540(28) -0.0251(26) -0.0206(26) 0.0114(28)
C12' 0.0710(32) 0.0540(28) 0.0836(37) -0.0326(27) -0.0368(29) 0.0158(24)
C13' 0.0738(33) 0.0612(30) 0.0695(32) -0.0363(26) -0.0243(27) 0.0151(25)
C14' 0.1211(53) 0.0747(39) 0.0736(37) -0.0366(32) -0.0411(36) -0.0117(35)
C15' 0.0835(38) 0.0738(35) 0.0815(38) -0.0225(31) -0.0428(31) -0.0188(30)
C16' 0.0561(27) 0.0574(27) 0.0774(33) -0.0234(24) -0.0303(25) -0.0096(21)
C17' 0.0673(29) 0.0506(25) 0.0640(29) -0.0178(22) -0.0240(24) -0.0185(22)
C18' 0.1174(49) 0.0522(29) 0.0710(36) -0.0157(26) -0.0375(35) -0.0232(31)
C19' 0.1059(48) 0.0482(29) 0.0940(43) -0.0163(29) -0.0544(38) 0.0028(29)
Cl1A 0.2504(47) 0.0960(21) 0.1901(37) -0.0619(23) -0.0765(34) -0.0018(24)
C1A 0.082(10) 0.293(31) 0.072(10) -0.047(15) -0.019(8) -0.080(15)
Cl1B 0.302(8) 0.212(6) 0.490(15) -0.150(8) -0.218(9) 0.036(6)
C1B 0.196(15) 0.186(16) 0.265(20) 0.018(14) -0.156(15) -0.084(13)

loop_
_atom_site_label
_atom_site_fract_x
_atom_site_fract_y
_atom_site_fract_z
_atom_site_U_iso_or_equiv
_atom_site_thermal_displace_type
_atom_site_type_symbol
_atom_site_calc_flag
_atom_site_calc_attached_atom
_atom_site_aniso_ratio
Rh1 0.22500(2) 0.17448(3) -0.11398(3) 0.0459(1) aniso Rh . . 1.92
Rh2 0.57112(2) 0.19544(3) -0.30951(4) 0.0515(1) aniso Rh . . 1.61
Rh3 0.42882(2) 0.04979(2) -0.22412(3) 0.0413(1) aniso Rh . . 2.00
Cl1 0.48781(8) 0.16884(8) -0.41811(9) 0.0548(5) aniso Cl . . 2.47
S1 0.36495(7) 0.16949(7) -0.10782(9) 0.0395(4) aniso S . . 1.68
O1 0.0530(3) 0.1596(5) -0.1169(6) 0.1248(35) aniso O . . 3.75
O2 0.2813(3) 0.2563(4) -0.3930(4) 0.0928(24) aniso O . . 3.17
O3 0.6818(3) 0.2455(3) -0.1973(5) 0.0944(26) aniso O . . 1.99
O4 0.7016(4) 0.0267(7) -0.3678(11) 0.2393(93) aniso O . . 11.56
N1 0.4759(2) 0.3053(2) -0.2581(3) 0.0426(15) aniso N . . 1.68
N2 0.3411(2) 0.3724(2) -0.1786(3) 0.0434(13) aniso N . . 1.61
C1 0.3956(3) 0.2890(3) -0.1888(4) 0.0403(16) aniso C . . 1.54
C2 0.4752(3) 0.4074(3) -0.2965(4) 0.0437(17) aniso C . . 1.79
C3 0.3916(3) 0.4493(3) -0.2487(4) 0.0451(16) aniso C . . 2.20
C4 0.3710(4) 0.5519(3) -0.2715(4) 0.0574(21) aniso C . . 2.36
C5 0.4363(4) 0.6100(4) -0.3454(5) 0.0674(23) aniso C . . 3.39
C6 0.5195(4) 0.5681(4) -0.3941(5) 0.0648(23) aniso C . . 2.40
C7 0.5410(3) 0.4675(4) -0.3718(4) 0.0550(20) aniso C . . 1.77
C8 0.1168(4) 0.1646(5) -0.1133(6) 0.0747(32) aniso C . . 1.79
C9 0.2623(3) 0.2203(4) -0.2875(5) 0.0594(23) aniso C . . 1.70
C10 0.6386(3) 0.2263(4) -0.2389(5) 0.0633(22) aniso C . . 1.36
C11 0.6529(5) 0.0931(7) -0.3503(10) 0.1208(56) aniso C . . 4.76
C12 0.4251(5) -0.0495(4) -0.3242(5) 0.0701(30) aniso C . . 4.29
C13 0.5037(4) -0.0668(4) -0.3133(4) 0.0704(25) aniso C . . 3.86
C14 0.5309(5) -0.1581(5) -0.2220(6) 0.0858(30) aniso C . . 2.67
C15 0.5133(4) -0.1389(4) -0.0980(6) 0.0804(33) aniso C . . 3.60
C16 0.4388(3) -0.0623(3) -0.0612(4) 0.0526(20) aniso C . . 2.19
C17 0.3581(3) -0.0570(3) -0.0687(4) 0.0537(20) aniso C . . 2.17
C18 0.3317(4) -0.1322(5) -0.1109(6) 0.0774(32) aniso C . . 2.55
C19 0.3504(5) -0.1086(5) -0.2495(6) 0.0936(38) aniso C . . 4.32
Rh1' 0.20928(2) 0.38111(2) -0.09040(3) 0.0455(1) aniso Rh . . 1.32
Rh2' 0.12732(2) 0.21679(3) 0.41592(3) 0.0485(1) aniso Rh . . 1.57
Rh3' 0.15848(2) 0.41385(2) 0.20777(3) 0.0427(1) aniso Rh . . 1.48
Cl1' 0.03133(7) 0.3286(1) 0.3164(1) 0.0596(5) aniso Cl . . 1.69
S1' 0.23768(6) 0.29274(7) 0.10090(9) 0.0411(4) aniso S . . 1.62
O1' 0.1813(4) 0.5030(4) -0.3312(5) 0.1241(33) aniso O . . 3.99
O2' 0.0202(3) 0.3840(4) 0.0294(4) 0.0957(24) aniso O . . 2.99
O3' 0.2394(5) 0.0786(4) 0.5497(6) 0.1514(42) aniso O . . 4.83
O4' 0.0809(3) 0.3270(4) 0.6115(4) 0.1083(26) aniso O . . 4.70
N1' 0.1562(2) 0.1425(3) 0.2786(3) 0.0455(14) aniso N . . 1.56
N2' 0.1853(2) 0.1313(3) 0.0812(3) 0.0451(15) aniso N . . 1.68
C1' 0.1880(2) 0.1835(3) 0.1567(4) 0.0411(15) aniso C . . 1.24
C2' 0.1320(3) 0.0519(3) 0.2877(4) 0.0479(17) aniso C . . 1.65
C3' 0.1488(3) 0.0465(3) 0.1645(4) 0.0487(18) aniso C . . 1.85
C4' 0.1308(3) -0.0350(4) 0.1412(5) 0.0606(21) aniso C . . 2.43
C5' 0.0971(4) -0.1101(4) 0.2441(6) 0.0731(28) aniso C . . 2.96
C6' 0.0813(4) -0.1045(4) 0.3677(6) 0.0771(26) aniso C . . 3.21
C7' 0.0977(3) -0.0236(4) 0.3901(5) 0.0629(21) aniso C . . 2.03
C8' 0.1926(4) 0.4586(4) -0.2422(6) 0.0748(28) aniso C . . 1.84
C9' 0.0910(3) 0.3848(4) -0.0119(5) 0.0617(23) aniso C . . 1.68
C10' 0.1952(4) 0.1287(4) 0.4974(6) 0.0792(30) aniso C . . 2.79
C11' 0.0969(4) 0.2846(4) 0.5366(5) 0.0701(26) aniso C . . 2.12
C12' 0.0860(3) 0.5564(4) 0.2072(6) 0.0662(26) aniso C . . 2.47
C13' 0.1024(4) 0.5210(4) 0.3203(5) 0.0669(25) aniso C . . 2.58
C14' 0.1672(4) 0.5553(5) 0.3530(6) 0.0826(33) aniso C . . 3.07
C15' 0.2523(4) 0.4909(4) 0.3246(6) 0.0726(28) aniso C . . 2.22
C16' 0.2713(3) 0.4495(4) 0.2136(5) 0.0590(22) aniso C . . 2.04
C17' 0.2606(3) 0.5027(3) 0.0973(5) 0.0572(21) aniso C . . 2.05
C18' 0.2279(4) 0.6134(4) 0.0648(6) 0.0760(31) aniso C . . 2.81
C19' 0.1331(4) 0.6301(4) 0.0970(6) 0.0785(31) aniso C . . 2.50
Cl1A 0.4804(3) 0.5961(3) 0.0223(4) 0.1742(28) aniso Cl . . 3.23
C1A 0.5040(11) 0.4664(24) 0.0666(16) 0.141(14) aniso C . . 6.17
Cl1B 0.8147(5) 0.2381(5) 0.3191(8) 0.3047(81) aniso Cl . . 2.88
Cl2B 0.9024(4) 0.0982(7) 0.1875(9) 0.3163(77) aniso Cl . . 3.33
C1B 0.9175(12) 0.1678(15) 0.2455(21) 0.200(13) aniso C . . 4.50
H1 0.3135(4) 0.5808(3) -0.2377(4) 0.068(21) iso H . C4 1.00
H2 0.4240(4) 0.6808(4) -0.3645(5) 0.075(16) iso H . C5 1.00
H3 0.5633(4) 0.6109(4) -0.4442(5) 0.061(14) iso H . C6 1.00
H4 0.5985(3) 0.4389(4) -0.4057(4) 0.057(15) iso H . C7 1.00
H5 0.4144(44) -0.0044(55) -0.3923(67) 0.075(24) iso H . C12 1.00
H6 0.5477(39) -0.0244(49) -0.3816(61) 0.093(20) iso H . C13 1.00
H7 0.5916(5) -0.1734(5) -0.2561(6) 0.074(17) iso H . C14 1.00
H8 0.5030(5) -0.2132(5) -0.2125(6) 0.348(50) iso H . C14 1.00
H9 0.5008(4) -0.2005(4) -0.0362(6) 0.116(32) iso H . C15 1.00
H10 0.5628(4) -0.1181(4) -0.0959(6) 0.114(29) iso H . C15 1.00
H11 0.4499(31) -0.0239(39) -0.0052(47) 0.044(14) iso H . C16 1.00
H12 0.3177(31) -0.0226(37) -0.0257(47) 0.035(14) iso H . C17 1.00
H13 0.2713(4) -0.1347(5) -0.0711(6) 0.108(25) iso H . C18 1.00
H14 0.3613(4) -0.1958(5) -0.0845(6) 0.160(28) iso H . C18 1.00
H15 0.3634(5) -0.1699(5) -0.2734(6) 0.114(28) iso H . C19 1.00
H16 0.3005(5) -0.0721(5) -0.2690(6) 0.280(50) iso H . C19 1.00
H1' 0.1416(3) -0.0394(4) 0.0576(5) 0.064(13) iso H . C4' 1.00
H2' 0.0834(4) -0.1674(4) 0.2324(6) 0.057(14) iso H . C5' 1.00
H3' 0.0590(4) -0.1591(4) 0.4367(6) 0.087(17) iso H . C6' 1.00
H4' 0.0854(3) -0.0193(4) 0.4742(5) 0.082(19) iso H . C7' 1.00
H5' 0.0244(38) 0.5455(45) 0.2138(55) 0.077(17) iso H . C12' 1.00
H6' 0.0578(41) 0.4883(51) 0.3922(64) 0.099(20) iso H . C13' 1.00
H7' 0.1467(4) 0.5545(5) 0.4402(6) 0.274(49) iso H . C14' 1.00
H8' 0.1756(4) 0.6219(5) 0.3030(6) 0.103(18) iso H . C14' 1.00
H9' 0.2968(4) 0.5302(4) 0.3070(6) 0.089(19) iso H . C15' 1.00
H10' 0.2515(4) 0.4368(4) 0.3972(6) 0.081(18) iso H . C15' 1.00
H11' 0.3092(24) 0.3922(30) 0.1986(35) 0.0229(85) iso H . C16' 1.00
H12' 0.2952(35) 0.4805(42) 0.0196(55) 0.054(15) iso H . C17' 1.00
H13' 0.2536(4) 0.6410(4) -0.0234(6) 0.075(16) iso H . C18' 1.00
H14' 0.2445(4) 0.6456(4) 0.1111(6) 0.096(17) iso H . C18' 1.00
H15' 0.1142(4) 0.6938(4) 0.1151(6) 0.097(20) iso H . C19' 1.00
H16' 0.1194(4) 0.6304(4) 0.0254(6) 0.059(14) iso H . C19' 1.00

loop_
_atom_type_symbol
_atom_type_number_in_cell
_atom_type_description
_atom_type_scat_dispersion_real
_atom_type_scat_dispersion_imag
_atom_type_scat_source
Rh 12 'Rhodium     ' -1.1178 0.9187 'Int. Tab. C, 4.2.6.8, 6.1.1.4'
Cl 10 'Chlorine    ' 0.1484 0.1585 'Int. Tab. C, 4.2.6.8, 6.1.1.4'
'S ' 4 'Sulphur     ' 0.1246 0.1234 'Int. Tab. C, 4.2.6.8, 6.1.1.4'
'O ' 16 'Oxygen      ' 0.0106 0.0060 'Int. Tab. C, 4.2.6.8, 6.1.1.4'
'N ' 8 'Nitrogen    ' 0.0061 0.0033 'Int. Tab. C, 4.2.6.8, 6.1.1.4'
'C ' 80 'Carbon      ' 0.0033 0.0016 'Int. Tab. C, 4.2.6.8, 6.1.1.4'
'H ' 64 'Hydrogen    ' 0.0000 0.0000 'Int. Tab. C, 4.2.6.8, 6.1.1.4'

loop_
_geom_angle_atom_site_label_1
_geom_angle_atom_site_label_2
_geom_angle_atom_site_label_3
_geom_angle
_geom_angle_publ_flag
Rh1' Rh1 N2' 86.4(1) yes
C9 Rh1 N2' 176.4(2) yes
C9 Rh1 Rh1' 90.1(2) yes
C8 Rh1 N2' 91.2(2) yes
C8 Rh1 Rh1' 103.2(2) yes
C8 Rh1 C9 90.8(3) yes
S1 Rh1 N2' 86.9(1) yes
S1 Rh1 Rh1' 82.1(0) yes
S1 Rh1 C9 91.4(2) yes
S1 Rh1 C8 174.3(2) yes
C10 Rh2 C11 88.5(4) yes
N1 Rh2 C11 177.4(3) yes
N1 Rh2 C10 92.5(2) yes
Cl1 Rh2 C11 92.9(3) yes
Cl1 Rh2 C10 174.4(2) yes
Cl1 Rh2 N1 86.4(1) yes
Rh3 Rh2 C11 88.6(3) yes
Rh3 Rh2 C10 137.1(2) yes
Rh3 Rh2 N1 89.1(1) yes
Rh3 Rh2 Cl1 48.4(0) yes
Rh2 Rh3 C17 143.5(1) yes
Rh2 Rh3 C16 109.0(1) yes
Rh2 Rh3 C13 100.1(2) yes
Rh2 Rh3 C12 126.1(2) yes
Rh2 Rh3 S1 75.1(0) yes
Rh2 Rh3 Cl1 47.9(0) yes
C16 Rh3 C17 38.0(2) yes
C13 Rh3 C17 90.4(2) yes
C13 Rh3 C16 81.2(2) yes
C12 Rh3 C17 81.6(2) yes
C12 Rh3 C16 95.6(2) yes
C12 Rh3 C13 36.5(2) yes
S1 Rh3 C17 88.6(1) yes
S1 Rh3 C16 91.9(1) yes
S1 Rh3 C13 169.9(1) yes
S1 Rh3 C12 152.8(2) yes
Cl1 Rh3 C17 168.4(1) yes
Cl1 Rh3 C16 152.6(1) yes
Cl1 Rh3 C13 88.5(1) yes
Cl1 Rh3 C12 90.8(2) yes
Cl1 Rh3 S1 94.4(0) yes
Rh2 Cl1 Rh3 83.7(1) yes
Rh1 S1 Rh3 95.2(1) yes
Rh3 S1 C1 114.1(1) yes
Rh1 S1 C1 105.7(2) yes
Rh2 N1 C2 130.4(3) yes
Rh2 N1 C1 123.6(3) yes
C1 N1 C2 105.5(4) yes
C3 N2 Rh1' 128.5(3) yes
C1 N2 Rh1' 126.7(3) yes
C1 N2 C3 104.6(3) yes
N1 C1 N2 114.1(4) yes
S1 C1 N2 122.9(3) yes
S1 C1 N1 122.9(3) yes
N1 C2 C7 131.2(4) yes
N1 C2 C3 107.9(4) yes
C3 C2 C7 120.8(4) yes
N2 C3 C2 107.9(4) yes
C2 C3 C4 121.1(4) yes
N2 C3 C4 130.9(4) yes
C3 C4 H1 121.2(5) no
C3 C4 C5 117.4(4) yes
C5 C4 H1 121.4(7) no
C4 C5 H2 119.5(6) no
C4 C5 C6 121.4(6) yes
C6 C5 H2 119.1(7) no
C5 C6 H3 118.9(7) no
C5 C6 C7 121.9(5) yes
C7 C6 H3 119.1(6) no
C2 C7 C6 117.3(5) yes
C6 C7 H4 121.6(6) no
C2 C7 H4 121.1(6) no
Rh1 C8 O1 177.9(7) yes
Rh1 C9 O2 174.0(4) yes
Rh2 C10 O3 178.6(6) yes
Rh2 C11 O4 175.7(9) yes
Rh3 C12 H5 99(5) no
Rh3 C12 C19 109.6(5) yes
Rh3 C12 C13 73.0(3) yes
C19 C12 H5 110(5) no
C13 C12 H5 121(5) no
C13 C12 C19 128.5(7) yes
Rh3 C13 C12 70.5(3) yes
C12 C13 H6 116(4) no
C12 C13 C14 122.4(6) yes
Rh3 C13 H6 96(4) no
Rh3 C13 C14 112.9(4) yes
C14 C13 H6 120(4) no
C13 C14 H8 110.1(7) no
C13 C14 H7 107.8(8) no
C13 C14 C15 111.7(5) yes
H7 C14 H8 109(1) no
C15 C14 H8 110.8(7) no
C15 C14 H7 106.9(7) no
C14 C15 H10 110.1(8) no
C14 C15 H9 106.6(7) no
C14 C15 C16 115.7(5) yes
H9 C15 H10 109.5(9) no
C16 C15 H10 107.5(8) no
C16 C15 H9 107.4(7) no
Rh3 C16 C15 109.8(4) yes
C15 C16 H11 111(3) no
C15 C16 C17 126.0(5) yes
Rh3 C16 H11 104(3) no
Rh3 C16 C17 71.3(3) yes
C17 C16 H11 122(3) no
Rh3 C17 C16 70.7(3) yes
C16 C17 H12 117(4) no
C16 C17 C18 123.7(5) yes
Rh3 C17 H12 105(4) no
Rh3 C17 C18 111.9(4) yes
C18 C17 H12 116(4) no
C17 C18 H14 108.2(7) no
C17 C18 H13 108.3(8) no
C17 C18 C19 114.0(5) yes
H13 C18 H14 109.5(9) no
C19 C18 H14 108.8(7) no
C19 C18 H13 108.0(7) no
C12 C19 C18 113.4(5) yes
C18 C19 H16 108.8(7) no
C18 C19 H15 108.2(7) no
C12 C19 H16 109.1(9) no
C12 C19 H15 107.9(8) no
H15 C19 H16 109(1) no
Rh1 Rh1' N2 85.7(1) yes
N2 Rh1' C9' 178.1(2) yes
N2 Rh1' C8' 90.3(2) yes
N2 Rh1' S1' 87.1(1) yes
Rh1 Rh1' C9' 92.4(2) yes
Rh1 Rh1' C8' 102.1(2) yes
Rh1 Rh1' S1' 81.7(0) yes
C8' Rh1' C9' 90.0(3) yes
S1' Rh1' C9' 92.8(2) yes
S1' Rh1' C8' 175.2(2) yes
C10' Rh2' C11' 88.2(3) yes
N1' Rh2' C11' 177.4(2) yes
N1' Rh2' C10' 94.1(2) yes
Cl1' Rh2' C11' 91.3(2) yes
Cl1' Rh2' C10' 176.9(2) yes
Cl1' Rh2' N1' 86.3(1) yes
Rh3' Rh2' C11' 90.3(2) yes
Rh3' Rh2' C10' 132.7(2) yes
Rh3' Rh2' N1' 89.2(1) yes
Rh3' Rh2' Cl1' 50.3(0) yes
Rh2' Rh3' C17' 138.3(1) yes
Rh2' Rh3' C16' 102.5(2) yes
Rh2' Rh3' C13' 100.5(2) yes
Rh2' Rh3' C12' 128.5(2) yes
Rh2' Rh3' S1' 76.8(0) yes
Rh2' Rh3' Cl1' 49.4(0) yes
C16' Rh3' C17' 38.8(2) yes
C13' Rh3' C17' 89.0(2) yes
C13' Rh3' C16' 80.7(2) yes
C12' Rh3' C17' 81.8(2) yes
C12' Rh3' C16' 97.7(2) yes
C12' Rh3' C13' 37.5(2) yes
S1' Rh3' C17' 87.1(1) yes
S1' Rh3' C16' 90.8(2) yes
S1' Rh3' C13' 170.3(2) yes
S1' Rh3' C12' 149.9(2) yes
Cl1' Rh3' C17' 172.2(2) yes
Cl1' Rh3' C16' 148.2(2) yes
Cl1' Rh3' C13' 89.6(2) yes
Cl1' Rh3' C12' 92.5(2) yes
Cl1' Rh3' S1' 95.4(1) yes
Rh2' Cl1' Rh3' 80.3(1) yes
Rh1' S1' Rh3' 94.2(0) yes
Rh3' S1' C1' 112.4(2) yes
Rh1' S1' C1' 106.3(1) yes
Rh2' N1' C2' 129.4(3) yes
Rh2' N1' C1' 123.9(3) yes
C1' N1' C2' 105.4(4) yes
Rh1 N2' C3' 130.0(3) yes
Rh1 N2' C1' 126.1(3) yes
C1' N2' C3' 103.9(4) yes
N1' C1' N2' 115.2(4) yes
S1' C1' N2' 123.4(3) yes
S1' C1' N1' 121.2(3) yes
N1' C2' C7' 131.7(4) yes
N1' C2' C3' 106.9(4) yes
C3' C2' C7' 121.4(4) yes
N2' C3' C2' 108.6(4) yes
C2' C3' C4' 121.1(4) yes
N2' C3' C4' 130.3(4) yes
C3' C4' H1' 122.0(6) no
C3' C4' C5' 116.9(5) yes
C5' C4' H1' 121.1(6) no
C4' C5' H2' 119.7(7) no
C4' C5' C6' 121.6(6) yes
C6' C5' H2' 118.7(7) no
C5' C6' H3' 118.9(7) no
C5' C6' C7' 121.3(6) yes
C7' C6' H3' 119.9(7) no
C2' C7' C6' 117.7(5) yes
C6' C7' H4' 121.0(6) no
C2' C7' H4' 121.2(6) no
Rh1' C8' O1' 178.4(6) yes
Rh1' C9' O2' 175.4(5) yes
Rh2' C10' O3' 175.4(7) yes
Rh2' C11' O4' 177.5(5) yes
Rh3' C12' H5' 104(4) no
Rh3' C12' C19' 108.5(4) yes
Rh3' C12' C13' 72.6(3) yes
C19' C12' H5' 118(4) no
C13' C12' H5' 114(4) no
C13' C12' C19' 125.2(5) yes
Rh3' C13' C12' 69.9(3) yes
C12' C13' H6' 117(4) no
C12' C13' C14' 125.6(6) yes
Rh3' C13' H6' 104(4) no
Rh3' C13' C14' 113.0(4) yes
C14' C13' H6' 115(5) no
C13' C14' H8' 107.5(8) no
C13' C14' H7' 110.4(7) no
C13' C14' C15' 111.8(6) yes
H7' C14' H8' 109.5(8) no
C15' C14' H8' 108.8(7) no
C15' C14' H7' 108.9(7) no
C14' C15' H10' 108.5(7) no
C14' C15' H9' 108.5(7) no
C14' C15' C16' 113.1(5) yes
H9' C15' H10' 109.5(8) no
C16' C15' H10' 108.8(6) no
C16' C15' H9' 108.4(7) no
Rh3' C16' C15' 110.8(4) yes
C15' C16' H11' 125(3) no
C15' C16' C17' 126.0(5) yes
Rh3' C16' H11' 101(3) no
Rh3' C16' C17' 71.4(3) yes
C17' C16' H11' 106(2) no
Rh3' C17' C16' 69.8(3) yes
C16' C17' H12' 120(3) no
C16' C17' C18' 124.4(5) yes
Rh3' C17' H12' 111(4) no
Rh3' C17' C18' 111.7(4) yes
C18' C17' H12' 111(4) no
C17' C18' H14' 108.3(6) no
C17' C18' H13' 108.9(6) no
C17' C18' C19' 112.0(5) yes
H13' C18' H14' 109.5(8) no
C19' C18' H14' 109.2(8) no
C19' C18' H13' 109.0(7) no
C12' C19' C18' 115.1(6) yes
C18' C19' H16' 108.2(8) no
C18' C19' H15' 107.7(7) no
C12' C19' H16' 108.9(7) no
C12' C19' H15' 107.4(6) no
H15' C19' H16' 109.5(8) no
Cl1B C1B Cl2B 110(1) yes

loop_
_geom_bond_atom_site_label_1
_geom_bond_atom_site_label_2
_geom_bond_distance
_geom_bond_publ_flag
Rh1 S1 2.388(1) yes
Rh1 C8 1.869(8) yes
Rh1 C9 1.857(5) yes
Rh1 Rh1' 2.9978(8) yes
Rh1 N2' 2.083(4) yes
Rh2 Rh3 3.197(1) yes
Rh2 Cl1 2.386(2) yes
Rh2 N1 2.055(3) yes
Rh2 C10 1.834(7) yes
Rh2 C11 1.836(8) yes
Rh3 Cl1 2.406(1) yes
Rh3 S1 2.360(1) yes
Rh3 C12 2.137(7) yes
Rh3 C13 2.168(5) yes
Rh3 C16 2.130(4) yes
Rh3 C17 2.137(4) yes
S1 C1 1.761(4) yes
O1 C8 1.12(1) yes
O2 C9 1.144(6) yes
O3 C10 1.14(1) yes
O4 C11 1.13(1) yes
N1 C1 1.331(5) yes
N1 C2 1.385(5) yes
N2 C1 1.350(5) yes
N2 C3 1.393(5) yes
N2 Rh1' 2.083(3) yes
C2 C3 1.394(6) yes
C2 C7 1.406(6) yes
C3 C4 1.397(6) yes
C4 C5 1.381(8) yes
C4 H1 0.960(7) no
C5 C6 1.390(8) yes
C5 H2 0.960(7) no
C6 C7 1.371(7) yes
C6 H3 0.960(8) no
C7 H4 0.960(7) no
C12 C13 1.35(1) yes
C12 C19 1.51(1) yes
C12 H5 0.92(7) no
C13 C14 1.524(8) yes
C13 H6 1.01(5) no
C14 C15 1.49(1) yes
C14 H7 0.96(1) no
C14 H8 0.96(1) no
C15 C16 1.510(8) yes
C15 H9 0.960(8) no
C15 H10 0.96(1) no
C16 C17 1.388(9) yes
C16 H11 1.07(6) no
C17 C18 1.52(1) yes
C17 H12 0.85(4) no
C18 C19 1.50(1) yes
C18 H13 0.960(9) no
C18 H14 0.960(8) no
C19 H15 0.96(1) no
C19 H16 0.96(1) no
Rh1' S1' 2.398(1) yes
Rh1' C8' 1.886(7) yes
Rh1' C9' 1.870(5) yes
Rh2' Rh3' 3.108(1) yes
Rh2' Cl1' 2.395(1) yes
Rh2' N1' 2.070(4) yes
Rh2' C10' 1.814(7) yes
Rh2' C11' 1.832(7) yes
Rh3' Cl1' 2.427(1) yes
Rh3' S1' 2.348(1) yes
Rh3' C12' 2.141(5) yes
Rh3' C13' 2.177(6) yes
Rh3' C16' 2.114(6) yes
Rh3' C17' 2.136(5) yes
S1' C1' 1.759(4) yes
O1' C8' 1.112(9) yes
O2' C9' 1.117(6) yes
O3' C10' 1.14(1) yes
O4' C11' 1.146(9) yes
N1' C1' 1.326(5) yes
N1' C2' 1.402(6) yes
N2' C1' 1.350(7) yes
N2' C3' 1.398(5) yes
C2' C3' 1.406(7) yes
C2' C7' 1.383(6) yes
C3' C4' 1.393(8) yes
C4' C5' 1.379(7) yes
C4' H1' 0.960(9) no
C5' C6' 1.42(1) yes
C5' H2' 0.96(1) no
C6' C7' 1.37(1) yes
C6' H3' 0.960(7) no
C7' H4' 0.960(9) no
C12' C13' 1.388(9) yes
C12' C19' 1.480(7) yes
C12' H5' 1.06(7) no
C13' C14' 1.51(1) yes
C13' H6' 0.97(5) no
C14' C15' 1.519(8) yes
C14' H7' 0.96(1) no
C14' H8' 0.960(8) no
C15' C16' 1.51(1) yes
C15' H9' 0.96(1) no
C15' H10' 0.960(8) no
C16' C17' 1.411(8) yes
C16' H11' 0.95(3) no
C17' C18' 1.536(7) yes
C17' H12' 1.00(6) no
C18' C19' 1.49(0) yes
C18' H13' 0.960(8) no
C18' H14' 0.96(1) no
C19' H15' 0.960(9) no
C19' H16' 0.96(1) no
Cl1A C1A 1.76(3) yes
Cl1B C1B 1.86(1) yes
Cl2B C1B 1.48(3) yes

loop_
_geom_contact_atom_site_label_1
_geom_contact_atom_site_label_2
_geom_contact_distance
Rh1 S1 2.388(1)
Rh1 O1 2.985(6)
Rh1 O2 2.996(4)
Rh1 C8 1.869(8)
Rh1 C9 1.857(5)
Rh1 Rh1' 2.998(1)
Rh1 N2' 2.083(4)
Rh2 Cl1 2.386(2)
Rh2 O3 2.973(6)
Rh2 O4 2.966(8)
Rh2 N1 2.055(3)
Rh2 C10 1.834(7)
Rh2 C11 1.836(8)
Rh3 Cl1 2.406(1)
Rh3 S1 2.360(1)
Rh3 C12 2.137(7)
Rh3 C13 2.168(5)
Rh3 C15 2.999(6)
Rh3 C16 2.130(4)
Rh3 C17 2.137(4)
Rh3 C19 3.000(9)
S1 N1 2.724(4)
S1 N2 2.740(3)
S1 C1 1.761(4)
N1 N2 2.250(5)
N1 C3 2.247(5)
N1 C7 2.542(6)
N1 C10 2.813(7)
N2 C2 2.254(5)
N2 C4 2.538(6)
N2 Rh1' 2.083(3)
N2 C8' 2.817(8)
C1 C2 2.162(6)
C1 C3 2.170(5)
C2 C4 2.430(6)
C2 C5 2.752(6)
C2 C6 2.372(7)
C3 C5 2.374(7)
C3 C6 2.749(7)
C3 C7 2.435(6)
C4 C6 2.417(8)
C4 C7 2.836(7)
C5 C7 2.414(7)
C8 C9 2.653(7)
C8 N2' 2.826(9)
C10 C11 2.560(14)
C12 C14 2.520(10)
C12 C17 2.792(7)
C12 C18 2.508(7)
C13 C15 2.495(9)
C13 C16 2.797(7)
C13 C19 2.573(12)
C14 C16 2.540(8)
C15 C17 2.583(9)
C16 C18 2.567(11)
C17 C19 2.530(11)
Rh1' S1' 2.398(1)
Rh1' O1' 2.998(6)
Rh1' O2' 2.985(4)
Rh1' C8' 1.886(7)
Rh1' C9' 1.870(5)
Rh2' Cl1' 2.395(1)
Rh2' O3' 2.952(7)
Rh2' O4' 2.978(6)
Rh2' N1' 2.070(4)
Rh2' C10' 1.814(7)
Rh2' C11' 1.832(7)
Rh3' Cl1' 2.427(1)
Rh3' S1' 2.348(1)
Rh3' C12' 2.141(5)
Rh3' C13' 2.177(6)
Rh3' C16' 2.114(6)
Rh3' C17' 2.136(5)
Rh3' C19' 2.964(5)
S1' N1' 2.696(3)
S1' N2' 2.744(4)
S1' C1' 1.759(4)
N1' N2' 2.259(6)
N1' C3' 2.256(7)
N1' C7' 2.542(6)
N1' C10' 2.849(9)
N2' C2' 2.276(5)
N2' C4' 2.532(7)
C1' C2' 2.170(5)
C1' C3' 2.164(7)
C2' C4' 2.438(9)
C2' C5' 2.745(9)
C2' C6' 2.354(7)
C3' C5' 2.363(7)
C3' C6' 2.751(6)
C3' C7' 2.432(7)
C4' C6' 2.439(8)
C4' C7' 2.846(9)
C5' C7' 2.424(10)
C8' C9' 2.656(7)
C10' C11' 2.537(8)
C12' C14' 2.575(12)
C12' C17' 2.801(7)
C12' C18' 2.506(8)
C13' C15' 2.504(9)
C13' C16' 2.779(7)
C13' C19' 2.546(8)
C14' C16' 2.527(8)
C15' C17' 2.602(9)
C16' C18' 2.608(7)
C17' C19' 2.510(7)
Cl1A C1A 1.762(32)
Cl1B Cl2B 2.754(13)
Cl1B C1B 1.864(19)
